data_2106168
loop_
_publ_author_name
'Yang Qibin'
'Andersson, S.'
'Stenberg, L.'

_publ_section_title
;
 An alternative description of the structure of Na Cd2
;
_journal_name_full 'Acta Crystallographica B (39,1983-)'
_journal_page_first 14
_journal_page_last 16
_journal_volume 43
_journal_year 1987
_chemical_formula_sum 'Cd1.89 Na1.11'
_space_group_IT_number 227
_symmetry_space_group_name_Hall 'F 4d 2 3 -1d'
_symmetry_space_group_name_H-M 'F d -3 m :1'
_cell_angle_alpha 90
_cell_angle_beta 90
_cell_angle_gamma 90
_cell_formula_units_Z 392
_cell_length_a 30.56
_cell_length_b 30.56
_cell_length_c 30.56
_cell_volume 28540.400
_citation_journal_id_ASTM ASBSDK
_cod_data_source_file YangQibin_ASBSDK_1987_665.cif
_cod_data_source_block Cd1.89Na1.11
_cod_original_cell_volume 28540.4
_cod_original_sg_symbol_Hall '-F 4vw 2vw 3 (x+1/8,y+1/8,z+1/8)'
_cod_database_code 2106168

loop_
_symmetry_equiv_pos_as_xyz
x,y,z
-y+1/4,x+1/4,z+1/4
-x,-y+1/2,z+1/2
y+3/4,-x+1/4,z+3/4
x,-y+1/2,-z+1/2
y+3/4,x+1/4,-z+3/4
-x,y,-z
-y+1/4,-x+1/4,-z+1/4
z,x,y
-x+1/4,z+1/4,y+1/4
-z,-x+1/2,y+1/2
x+3/4,-z+1/4,y+3/4
z,-x+1/2,-y+1/2
x+3/4,z+1/4,-y+3/4
-z,x,-y
-x+1/4,-z+1/4,-y+1/4
y,z,x
y+1/2,-z,-x+1/2
z+1/4,y+3/4,-x+3/4
-y+1/2,z+1/2,-x
-z+1/4,-y+3/4,-x+3/4
-y+1/2,-z+1/2,x
z+1/4,-y+1/4,x+1/4
-z+3/4,y+1/4,x+3/4
-x+1/4,-y+1/4,-z+1/4
y,-x,-z
x+1/4,y-1/4,-z-1/4
-y-1/2,x,-z-1/2
-x+1/4,y-1/4,z-1/4
-y-1/2,-x,z-1/2
x+1/4,-y+1/4,z+1/4
y,x,z
-z+1/4,-x+1/4,-y+1/4
x,-z,-y
z+1/4,x-1/4,-y-1/4
-x-1/2,z,-y-1/2
-z+1/4,x-1/4,y-1/4
-x-1/2,-z,y-1/2
z+1/4,-x+1/4,y+1/4
x,z,y
-y+1/4,-z+1/4,-x+1/4
-y-1/4,z+1/4,x-1/4
-z,-y-1/2,x-1/2
y-1/4,-z-1/4,x+1/4
z,y-1/2,x-1/2
y-1/4,z-1/4,-x+1/4
-z,y,-x
z-1/2,-y,-x-1/2
x,y+1/2,z+1/2
-y+1/4,x+3/4,z+3/4
-x,-y+1,z+1
y+3/4,-x+3/4,z+5/4
x,-y+1,-z+1
y+3/4,x+3/4,-z+5/4
-x,y+1/2,-z+1/2
-y+1/4,-x+3/4,-z+3/4
z,x+1/2,y+1/2
-x+1/4,z+3/4,y+3/4
-z,-x+1,y+1
x+3/4,-z+3/4,y+5/4
z,-x+1,-y+1
x+3/4,z+3/4,-y+5/4
-z,x+1/2,-y+1/2
-x+1/4,-z+3/4,-y+3/4
y,z+1/2,x+1/2
y+1/2,-z+1/2,-x+1
z+1/4,y+5/4,-x+5/4
-y+1/2,z+1,-x+1/2
-z+1/4,-y+5/4,-x+5/4
-y+1/2,-z+1,x+1/2
z+1/4,-y+3/4,x+3/4
-z+3/4,y+3/4,x+5/4
-x+1/4,-y+3/4,-z+3/4
y,-x+1/2,-z+1/2
x+1/4,y+1/4,-z+1/4
-y-1/2,x+1/2,-z
-x+1/4,y+1/4,z+1/4
-y-1/2,-x+1/2,z
x+1/4,-y+3/4,z+3/4
y,x+1/2,z+1/2
-z+1/4,-x+3/4,-y+3/4
x,-z+1/2,-y+1/2
z+1/4,x+1/4,-y+1/4
-x-1/2,z+1/2,-y
-z+1/4,x+1/4,y+1/4
-x-1/2,-z+1/2,y
z+1/4,-x+3/4,y+3/4
x,z+1/2,y+1/2
-y+1/4,-z+3/4,-x+3/4
-y-1/4,z+3/4,x+1/4
-z,-y,x
y-1/4,-z+1/4,x+3/4
z,y,x
y-1/4,z+1/4,-x+3/4
-z,y+1/2,-x+1/2
z-1/2,-y+1/2,-x
x+1/2,y,z+1/2
-y+3/4,x+1/4,z+3/4
-x+1/2,-y+1/2,z+1
y+5/4,-x+1/4,z+5/4
x+1/2,-y+1/2,-z+1
y+5/4,x+1/4,-z+5/4
-x+1/2,y,-z+1/2
-y+3/4,-x+1/4,-z+3/4
z+1/2,x,y+1/2
-x+3/4,z+1/4,y+3/4
-z+1/2,-x+1/2,y+1
x+5/4,-z+1/4,y+5/4
z+1/2,-x+1/2,-y+1
x+5/4,z+1/4,-y+5/4
-z+1/2,x,-y+1/2
-x+3/4,-z+1/4,-y+3/4
y+1/2,z,x+1/2
y+1,-z,-x+1
z+3/4,y+3/4,-x+5/4
-y+1,z+1/2,-x+1/2
-z+3/4,-y+3/4,-x+5/4
-y+1,-z+1/2,x+1/2
z+3/4,-y+1/4,x+3/4
-z+5/4,y+1/4,x+5/4
-x+3/4,-y+1/4,-z+3/4
y+1/2,-x,-z+1/2
x+3/4,y-1/4,-z+1/4
-y,x,-z
-x+3/4,y-1/4,z+1/4
-y,-x,z
x+3/4,-y+1/4,z+3/4
y+1/2,x,z+1/2
-z+3/4,-x+1/4,-y+3/4
x+1/2,-z,-y+1/2
z+3/4,x-1/4,-y+1/4
-x,z,-y
-z+3/4,x-1/4,y+1/4
-x,-z,y
z+3/4,-x+1/4,y+3/4
x+1/2,z,y+1/2
-y+3/4,-z+1/4,-x+3/4
-y+1/4,z+1/4,x+1/4
-z+1/2,-y-1/2,x
y+1/4,-z-1/4,x+3/4
z+1/2,y-1/2,x
y+1/4,z-1/4,-x+3/4
-z+1/2,y,-x+1/2
z,-y,-x
x+1/2,y+1/2,z
-y+3/4,x+3/4,z+1/4
-x+1/2,-y+1,z+1/2
y+5/4,-x+3/4,z+3/4
x+1/2,-y+1,-z+1/2
y+5/4,x+3/4,-z+3/4
-x+1/2,y+1/2,-z
-y+3/4,-x+3/4,-z+1/4
z+1/2,x+1/2,y
-x+3/4,z+3/4,y+1/4
-z+1/2,-x+1,y+1/2
x+5/4,-z+3/4,y+3/4
z+1/2,-x+1,-y+1/2
x+5/4,z+3/4,-y+3/4
-z+1/2,x+1/2,-y
-x+3/4,-z+3/4,-y+1/4
y+1/2,z+1/2,x
y+1,-z+1/2,-x+1/2
z+3/4,y+5/4,-x+3/4
-y+1,z+1,-x
-z+3/4,-y+5/4,-x+3/4
-y+1,-z+1,x
z+3/4,-y+3/4,x+1/4
-z+5/4,y+3/4,x+3/4
-x+3/4,-y+3/4,-z+1/4
y+1/2,-x+1/2,-z
x+3/4,y+1/4,-z-1/4
-y,x+1/2,-z-1/2
-x+3/4,y+1/4,z-1/4
-y,-x+1/2,z-1/2
x+3/4,-y+3/4,z+1/4
y+1/2,x+1/2,z
-z+3/4,-x+3/4,-y+1/4
x+1/2,-z+1/2,-y
z+3/4,x+1/4,-y-1/4
-x,z+1/2,-y-1/2
-z+3/4,x+1/4,y-1/4
-x,-z+1/2,y-1/2
z+3/4,-x+3/4,y+1/4
x+1/2,z+1/2,y
-y+3/4,-z+3/4,-x+1/4
-y+1/4,z+3/4,x-1/4
-z+1/2,-y,x-1/2
y+1/4,-z+1/4,x+1/4
z+1/2,y,x-1/2
y+1/4,z+1/4,-x+1/4
-z+1/2,y+1/2,-x
z,-y+1/2,-x-1/2

loop_
_atom_site_label
_atom_site_type_symbol
_atom_site_fract_x
_atom_site_fract_y
_atom_site_fract_z
_atom_site_occupancy
_atom_site_U_iso_or_equiv
Na10 Na 0.4373 0.4373 0.4373 0.29 0.0
Na9 Na 0.3799 0.3799 0.3799 0.22 0.0
Cd2 Cd 0.2155 0.2155 0.2155 1 0.0
Na11 Na 0.1805 0.1805 0.5687 0.39 0.0
Na3 Na 0.0698 0.0698 0.2037 1 0.0
Cd8 Cd 0.5 0.5 0.5 0.43 0.0
Na1 Na 0.3149 0.3149 0.3149 1 0.0
Cd5 Cd 0.217 0.217 0.4877 1 0.0
Na13 Na 0.1382 0.1382 0.4884 0.82 0.0
Cd4 Cd 0.1463 0.1463 0.2176 1 0.0
Na12 Na 0.2174 0.2174 0.6498 0.43 0.0
Na2 Na 0.1364 0 0 1 0.0
Cd13 Cd 0.1382 0.1382 0.4884 0.18 0.0
Na14 Na 0.0431 0.0431 0.316 0.86 0.0
Cd7 Cd 0.1456 0.2137 0.4207 1 0.0
Na8 Na 0.5 0.5 0.5 0.57 0.0
Cd10 Cd 0.4373 0.4373 0.4373 0.71 0.0
Cd1 Cd 0.125 0.125 0.125 1 0.0
Cd3 Cd 0.6033 0.6033 0.6033 0.5 0.0
Cd9 Cd 0.3799 0.3799 0.3799 0.78 0.0
Cd6 Cd 0.125 -0.0117 0.2617 1 0.0
Cd11 Cd 0.1805 0.1805 0.5687 0.61 0.0
Cd14 Cd 0.0431 0.0431 0.316 0.14 0.0
Cd12 Cd 0.2174 0.2174 0.6498 0.57 0.0
